data_4087548
loop_
_publ_author_name
'Baker, Robert W.'
'Turner, Peter'
'Luck, Ian J.'

_publ_section_title
;
 Electronic Control of Metal-Centered Chirality in
 \h5:\kS-Indenyl-Sulfanyl and -Sulfinyl Rhodacycles of 2-Phenylpyridine
;
_journal_issue 9
_journal_name_full Organometallics
_journal_page_first 1751
_journal_paper_doi 10.1021/acs.organomet.5b00255
_journal_volume 34
_journal_year 2015
_chemical_formula_sum 'C32 H25 F6 N O Rh S Sb'
_chemical_formula_weight 810.25
_space_group_crystal_system triclinic
_space_group_IT_number 2
_space_group_name_Hall '-P 1'
_space_group_name_H-M_alt 'P -1'
_symmetry_cell_setting triclinic
_symmetry_Int_Tables_number 2
_symmetry_space_group_name_Hall '-P 1'
_symmetry_space_group_name_H-M 'P -1'
_atom_sites_solution_hydrogens geom
_audit_creation_method SHELXL-2014/7
_cell_angle_alpha 104.437(2)
_cell_angle_beta 110.394(2)
_cell_angle_gamma 101.251(2)
_cell_formula_units_Z 2
_cell_length_a 10.4194(7)
_cell_length_b 12.1475(9)
_cell_length_c 13.4612(9)
_cell_measurement_reflns_used 7942
_cell_measurement_temperature 150(2)
_cell_measurement_theta_max 33.27
_cell_measurement_theta_min 2.76
_cell_volume 1470.04(18)
_computing_cell_refinement 'SAINT (Bruker-AXS,2012)'
_computing_data_collection 'APEX (Bruker-AXS,2012)'
_computing_data_reduction 'SAINT and XPREP (Bruker-AXS,2012)'
_computing_molecular_graphics
;
  xtal 3.6 (Hall,du Boulay, D.J. & Olthof-Hazekamp, R. 1999)
  ORTEP-3 (Farrugia, L.J. , 2012)
  ORTEPII  (Johnson,C.K., 1976). 
  WinGX (Farrugia, 1999)
  shelXle (H&#x00FC;bschle,C.B., et al., 2011) 
;
_computing_structure_refinement 'SHELXL-2014/7 (Sheldrick, 2014)'
_computing_structure_solution 'SIR97 (Altomare, et. al. 1997)'
_diffrn_ambient_temperature 150(1)
_diffrn_crystal_treatment
;
attached with Exxon Paratone N, to a short length 
of fibre supported on a thin piece of copper wire 
inserted in a copper mounting pin.  The crystal was 
quenched in a cold nitrogen gas stream from an 
Oxford Cryosystems Cryostream. 
;
_diffrn_measured_fraction_theta_full 1.000
_diffrn_measured_fraction_theta_max 0.942
_diffrn_measurement_device_type APEXII-FR591
_diffrn_measurement_method \w+\f
_diffrn_radiation_monochromator mirror
_diffrn_radiation_source 'rotating anode'
_diffrn_radiation_type MoK\a
_diffrn_radiation_wavelength 0.71073
_diffrn_reflns_av_R_equivalents 0.0335
_diffrn_reflns_av_unetI/netI 0.0246
_diffrn_reflns_Laue_measured_fraction_full 1.000
_diffrn_reflns_Laue_measured_fraction_max 0.942
_diffrn_reflns_limit_h_max 16
_diffrn_reflns_limit_h_min -16
_diffrn_reflns_limit_k_max 18
_diffrn_reflns_limit_k_min -18
_diffrn_reflns_limit_l_max 20
_diffrn_reflns_limit_l_min -20
_diffrn_reflns_number 67372
_diffrn_reflns_point_group_measured_fraction_full 1.000
_diffrn_reflns_point_group_measured_fraction_max 0.942
_diffrn_reflns_theta_full 25.242
_diffrn_reflns_theta_max 33.350
_diffrn_reflns_theta_min 1.720
_exptl_absorpt_coefficient_mu 1.617
_exptl_absorpt_correction_T_max 1.00
_exptl_absorpt_correction_T_min 0.965
_exptl_absorpt_correction_type multi-scan
_exptl_absorpt_process_details
;
 SADABS (Sheldrick, 1996)
;
_exptl_crystal_colour orange
_exptl_crystal_density_diffrn 1.831
_exptl_crystal_description blade
_exptl_crystal_F_000 796
_exptl_crystal_size_max 0.097
_exptl_crystal_size_mid 0.072
_exptl_crystal_size_min 0.037
_refine_diff_density_max 2.566
_refine_diff_density_min -1.697
_refine_diff_density_rms 0.157
_refine_ls_extinction_method none
_refine_ls_goodness_of_fit_ref 1.384
_refine_ls_hydrogen_treatment constr
_refine_ls_matrix_type full
_refine_ls_number_parameters 390
_refine_ls_number_reflns 10741
_refine_ls_number_restraints 0
_refine_ls_restrained_S_all 1.384
_refine_ls_R_factor_all 0.0403
_refine_ls_R_factor_gt 0.0288
_refine_ls_shift/su_max 0.002
_refine_ls_shift/su_mean 0.000
_refine_ls_structure_factor_coef Fsqd
_refine_ls_weighting_details 'w=1/[\s^2^(Fo^2^)+(0.05P)^2^] where P=(Fo^2^+2Fc^2^)/3'
_refine_ls_weighting_scheme calc
_refine_ls_wR_factor_gt 0.0815
_refine_ls_wR_factor_ref 0.1005
_reflns_Friedel_coverage 0.000
_reflns_number_gt 9126
_reflns_number_total 10741
_reflns_threshold_expression 'I > 2\s(I)'
_cod_data_source_file om5b00255_si_001.cif
_cod_data_source_block rwb13pt2_sx
_cod_original_cell_volume 1470.03(18)
_cod_database_code 4087548
_shelx_shelxl_version_number 2014/7
_shelx_space_group_comment
;
The symmetry employed for this shelxl refinement is uniquely defined
by the following loop, which should always be used as a source of
symmetry information in preference to the above space-group names.
They are only intended as comments.
;

loop_
_space_group_symop_operation_xyz
'x, y, z'
'-x, -y, -z'

loop_
_atom_site_label
_atom_site_type_symbol
_atom_site_fract_x
_atom_site_fract_y
_atom_site_fract_z
_atom_site_U_iso_or_equiv
_atom_site_adp_type
_atom_site_occupancy
_atom_site_site_symmetry_order
_atom_site_calc_flag
_atom_site_refinement_flags_posn
_atom_site_refinement_flags_adp
Rh1 Rh 0.95461(2) 0.73109(2) 0.07191(2) 0.01065(5) Uani 1 1 d . .
S1 S 0.93723(6) 0.91944(5) 0.11807(5) 0.01445(10) Uani 1 1 d . .
O1 O 1.05655(19) 1.02813(15) 0.15175(16) 0.0233(4) Uani 1 1 d . .
N1 N 0.95597(19) 0.71134(16) -0.08418(15) 0.0134(3) Uani 1 1 d . .
C1 C 0.8586(2) 0.70886(18) 0.18430(17) 0.0127(3) Uani 1 1 d . .
C2 C 0.9692(2) 0.65109(19) 0.20369(18) 0.0159(4) Uani 1 1 d . .
C3 C 0.9305(2) 0.55714(19) 0.10065(19) 0.0163(4) Uani 1 1 d . .
H3 H 0.9898 0.5110 0.0856 0.020 Uiso 1 1 calc R U
C4 C 0.7866(2) 0.54300(18) 0.02241(18) 0.0142(4) Uani 1 1 d . .
C5 C 0.6960(3) 0.4635(2) -0.08875(19) 0.0189(4) Uani 1 1 d . .
H5 H 0.7241 0.4008 -0.1247 0.023 Uiso 1 1 calc R U
C6 C 0.5664(3) 0.4794(2) -0.1432(2) 0.0225(5) Uani 1 1 d . .
H6 H 0.5049 0.4267 -0.2180 0.027 Uiso 1 1 calc R U
C7 C 0.5209(2) 0.5716(2) -0.0920(2) 0.0213(4) Uani 1 1 d . .
H7 H 0.4300 0.5791 -0.1328 0.026 Uiso 1 1 calc R U
C8 C 0.6063(2) 0.6505(2) 0.01578(19) 0.0169(4) Uani 1 1 d . .
H8 H 0.5758 0.7124 0.0502 0.020 Uiso 1 1 calc R U
C9 C 0.7405(2) 0.63675(18) 0.07373(17) 0.0129(4) Uani 1 1 d . .
C10 C 0.8572(2) 0.82132(18) 0.25812(17) 0.0131(4) Uani 1 1 d . .
C11 C 0.8872(2) 0.92469(19) 0.23391(18) 0.0145(4) Uani 1 1 d . .
C12 C 0.8830(3) 1.0342(2) 0.2985(2) 0.0191(4) Uani 1 1 d . .
H12 H 0.9076 1.1047 0.2815 0.023 Uiso 1 1 calc R U
C13 C 0.8435(3) 1.0375(2) 0.3849(2) 0.0211(4) Uani 1 1 d . .
H13 H 0.8401 1.1107 0.4283 0.025 Uiso 1 1 calc R U
C14 C 0.8069(2) 0.9325(2) 0.41121(18) 0.0178(4) Uani 1 1 d . .
C15 C 0.7612(3) 0.9340(3) 0.4992(2) 0.0260(5) Uani 1 1 d . .
H15 H 0.7554 1.0065 0.5418 0.031 Uiso 1 1 calc R U
C16 C 0.7255(3) 0.8331(3) 0.5233(2) 0.0310(6) Uani 1 1 d . .
H16 H 0.6941 0.8355 0.5820 0.037 Uiso 1 1 calc R U
C17 C 0.7349(3) 0.7244(3) 0.4612(2) 0.0270(5) Uani 1 1 d . .
H17 H 0.7101 0.6543 0.4786 0.032 Uiso 1 1 calc R U
C18 C 0.7798(3) 0.7198(2) 0.37603(19) 0.0201(4) Uani 1 1 d . .
H18 H 0.7872 0.6469 0.3355 0.024 Uiso 1 1 calc R U
C19 C 0.8152(2) 0.82360(19) 0.34849(17) 0.0147(4) Uani 1 1 d . .
C20 C 0.7817(3) 0.9325(2) 0.0159(2) 0.0222(5) Uani 1 1 d . .
H20A H 0.7613 1.0048 0.0493 0.033 Uiso 1 1 calc R U
H20B H 0.6989 0.8622 -0.0078 0.033 Uiso 1 1 calc R U
H20C H 0.7997 0.9377 -0.0498 0.033 Uiso 1 1 calc R U
C21 C 1.0935(3) 0.6787(2) 0.3134(2) 0.0242(5) Uani 1 1 d . .
H21A H 1.0693 0.6236 0.3510 0.036 Uiso 1 1 calc R U
H21B H 1.1151 0.7611 0.3617 0.036 Uiso 1 1 calc R U
H21C H 1.1779 0.6697 0.2997 0.036 Uiso 1 1 calc R U
C22 C 0.8339(2) 0.6687(2) -0.17952(19) 0.0180(4) Uani 1 1 d . .
H22 H 0.7442 0.6588 -0.1741 0.022 Uiso 1 1 calc R U
C23 C 0.8351(3) 0.6387(2) -0.2851(2) 0.0230(5) Uani 1 1 d . .
H23 H 0.7477 0.6087 -0.3515 0.028 Uiso 1 1 calc R U
C24 C 0.9672(3) 0.6535(2) -0.2918(2) 0.0252(5) Uani 1 1 d . .
H24 H 0.9711 0.6307 -0.3633 0.030 Uiso 1 1 calc R U
C25 C 1.0934(3) 0.7019(2) -0.1934(2) 0.0210(4) Uani 1 1 d . .
H25 H 1.1842 0.7149 -0.1972 0.025 Uiso 1 1 calc R U
C26 C 1.0863(2) 0.73106(18) -0.08967(19) 0.0143(4) Uani 1 1 d . .
C27 C 1.2064(2) 0.78407(19) 0.02203(19) 0.0153(4) Uani 1 1 d . .
C28 C 1.3504(2) 0.8268(2) 0.0400(2) 0.0221(5) Uani 1 1 d . .
H28 H 1.3754 0.8161 -0.0224 0.027 Uiso 1 1 calc R U
C29 C 1.4559(3) 0.8843(2) 0.1483(3) 0.0286(6) Uani 1 1 d . .
H29 H 1.5537 0.9132 0.1605 0.034 Uiso 1 1 calc R U
C30 C 1.4195(3) 0.9003(3) 0.2401(2) 0.0307(6) Uani 1 1 d . .
H30 H 1.4925 0.9408 0.3146 0.037 Uiso 1 1 calc R U
C31 C 1.2770(3) 0.8574(2) 0.2232(2) 0.0247(5) Uani 1 1 d . .
H31 H 1.2533 0.8685 0.2863 0.030 Uiso 1 1 calc R U
C32 C 1.1687(2) 0.79805(19) 0.11436(19) 0.0158(4) Uani 1 1 d . .
Sb1 Sb 0.63934(2) 0.30579(2) 0.36956(2) 0.02576(5) Uani 1 1 d . .
F1 F 0.6955(3) 0.4334(2) 0.3225(2) 0.0751(9) Uani 1 1 d . .
F2 F 0.4477(3) 0.2980(3) 0.3100(2) 0.0870(10) Uani 1 1 d . .
F3 F 0.5981(2) 0.17821(19) 0.41892(19) 0.0497(5) Uani 1 1 d . .
F4 F 0.83360(19) 0.3107(2) 0.42634(18) 0.0454(5) Uani 1 1 d . .
F5 F 0.6728(3) 0.4122(2) 0.50806(19) 0.0747(8) Uani 1 1 d . .
F6 F 0.6106(2) 0.2022(2) 0.22995(17) 0.0548(6) Uani 1 1 d . .

loop_
_atom_site_aniso_label
_atom_site_aniso_U_11
_atom_site_aniso_U_22
_atom_site_aniso_U_33
_atom_site_aniso_U_23
_atom_site_aniso_U_13
_atom_site_aniso_U_12
Rh1 0.01115(7) 0.01093(7) 0.01149(7) 0.00398(5) 0.00575(6) 0.00481(5)
S1 0.0171(2) 0.0119(2) 0.0206(2) 0.00804(18) 0.0123(2) 0.00616(18)
O1 0.0246(8) 0.0145(7) 0.0346(10) 0.0081(7) 0.0189(8) 0.0022(6)
N1 0.0140(8) 0.0147(8) 0.0147(8) 0.0069(6) 0.0074(6) 0.0063(6)
C1 0.0181(9) 0.0110(8) 0.0119(8) 0.0054(7) 0.0080(7) 0.0053(7)
C2 0.0197(10) 0.0156(9) 0.0145(9) 0.0071(8) 0.0070(8) 0.0077(8)
C3 0.0211(10) 0.0139(9) 0.0179(10) 0.0071(8) 0.0092(8) 0.0094(8)
C4 0.0189(9) 0.0102(8) 0.0148(9) 0.0054(7) 0.0084(8) 0.0031(7)
C5 0.0245(11) 0.0141(9) 0.0163(10) 0.0030(8) 0.0101(9) 0.0022(8)
C6 0.0211(11) 0.0221(11) 0.0172(10) 0.0056(9) 0.0057(9) -0.0023(9)
C7 0.0156(10) 0.0250(11) 0.0202(11) 0.0110(9) 0.0048(8) 0.0010(8)
C8 0.0161(9) 0.0191(10) 0.0216(10) 0.0120(8) 0.0104(8) 0.0069(8)
C9 0.0153(9) 0.0117(8) 0.0142(9) 0.0065(7) 0.0078(7) 0.0040(7)
C10 0.0151(9) 0.0129(9) 0.0134(9) 0.0044(7) 0.0080(7) 0.0051(7)
C11 0.0164(9) 0.0128(9) 0.0177(9) 0.0055(7) 0.0099(8) 0.0057(7)
C12 0.0224(10) 0.0128(9) 0.0247(11) 0.0053(8) 0.0118(9) 0.0085(8)
C13 0.0235(11) 0.0172(10) 0.0217(11) 0.0023(8) 0.0098(9) 0.0094(9)
C14 0.0169(9) 0.0219(10) 0.0134(9) 0.0023(8) 0.0072(8) 0.0069(8)
C15 0.0274(12) 0.0354(14) 0.0165(10) 0.0032(10) 0.0134(9) 0.0118(11)
C16 0.0343(14) 0.0439(16) 0.0187(11) 0.0082(11) 0.0183(11) 0.0099(12)
C17 0.0328(13) 0.0328(13) 0.0160(10) 0.0104(10) 0.0124(10) 0.0047(11)
C18 0.0244(11) 0.0204(10) 0.0154(10) 0.0066(8) 0.0091(9) 0.0044(9)
C19 0.0149(9) 0.0171(9) 0.0121(9) 0.0044(7) 0.0057(7) 0.0055(7)
C20 0.0249(11) 0.0241(11) 0.0292(12) 0.0186(10) 0.0146(10) 0.0134(9)
C21 0.0269(12) 0.0270(12) 0.0161(10) 0.0086(9) 0.0029(9) 0.0130(10)
C22 0.0164(9) 0.0208(10) 0.0158(9) 0.0081(8) 0.0052(8) 0.0044(8)
C23 0.0251(11) 0.0264(12) 0.0147(10) 0.0084(9) 0.0067(9) 0.0038(9)
C24 0.0349(13) 0.0278(12) 0.0193(11) 0.0101(9) 0.0170(10) 0.0100(10)
C25 0.0251(11) 0.0229(11) 0.0241(11) 0.0110(9) 0.0174(10) 0.0094(9)
C26 0.0164(9) 0.0115(8) 0.0205(10) 0.0081(7) 0.0107(8) 0.0065(7)
C27 0.0136(9) 0.0130(9) 0.0220(10) 0.0069(8) 0.0086(8) 0.0064(7)
C28 0.0162(10) 0.0215(11) 0.0341(13) 0.0107(10) 0.0144(9) 0.0084(8)
C29 0.0114(10) 0.0256(12) 0.0416(15) 0.0051(11) 0.0087(10) 0.0034(9)
C30 0.0157(11) 0.0294(13) 0.0298(13) -0.0023(11) 0.0013(10) 0.0023(10)
C31 0.0187(10) 0.0251(12) 0.0207(11) -0.0019(9) 0.0054(9) 0.0045(9)
C32 0.0137(9) 0.0145(9) 0.0190(10) 0.0032(8) 0.0075(8) 0.0059(7)
Sb1 0.02837(10) 0.02509(9) 0.01858(9) 0.00505(7) 0.00406(7) 0.01132(7)
F1 0.102(2) 0.0389(12) 0.0522(14) 0.0309(11) -0.0069(13) 0.0085(12)
F2 0.0457(13) 0.163(3) 0.0566(15) 0.0349(18) 0.0104(12) 0.0656(18)
F3 0.0571(13) 0.0459(12) 0.0557(13) 0.0237(10) 0.0362(11) 0.0048(10)
F4 0.0276(9) 0.0654(14) 0.0510(12) 0.0364(11) 0.0147(8) 0.0130(9)
F5 0.107(2) 0.0661(16) 0.0342(12) -0.0073(11) 0.0150(13) 0.0516(16)
F6 0.0569(13) 0.0558(13) 0.0333(10) -0.0083(9) 0.0291(10) -0.0091(10)

loop_
_atom_type_symbol
_atom_type_description
_atom_type_scat_dispersion_real
_atom_type_scat_dispersion_imag
_atom_type_scat_source
C C 0.0033 0.0016 'International Tables Vol C Tables 4.2.6.8 and 6.1.1.4'
H H 0.0000 0.0000 'International Tables Vol C Tables 4.2.6.8 and 6.1.1.4'
N N 0.0061 0.0033 'International Tables Vol C Tables 4.2.6.8 and 6.1.1.4'
O O 0.0106 0.0060 'International Tables Vol C Tables 4.2.6.8 and 6.1.1.4'
F F 0.0171 0.0103 'International Tables Vol C Tables 4.2.6.8 and 6.1.1.4'
Rh Rh -1.1178 0.9187 'International Tables Vol C Tables 4.2.6.8 and 6.1.1.4'
S S 0.1246 0.1234 'International Tables Vol C Tables 4.2.6.8 and 6.1.1.4'
Sb Sb -0.5866 1.5461 'International Tables Vol C Tables 4.2.6.8 and 6.1.1.4'

loop_
_geom_angle_atom_site_label_1
_geom_angle_atom_site_label_2
_geom_angle_atom_site_label_3
_geom_angle
C32 Rh1 N1 78.59(8)
C32 Rh1 C1 126.25(9)
N1 Rh1 C1 154.94(8)
C32 Rh1 C2 98.60(9)
N1 Rh1 C2 146.55(8)
C1 Rh1 C2 38.95(8)
C32 Rh1 C3 104.44(9)
N1 Rh1 C3 110.25(8)
C1 Rh1 C3 63.99(8)
C2 Rh1 C3 37.57(8)
C32 Rh1 S1 90.66(6)
N1 Rh1 S1 99.47(5)
C1 Rh1 S1 84.89(6)
C2 Rh1 S1 113.94(6)
C3 Rh1 S1 148.67(6)
C32 Rh1 C9 161.48(8)
N1 Rh1 C9 116.73(7)
C1 Rh1 C9 38.30(8)
C2 Rh1 C9 62.88(8)
C3 Rh1 C9 61.64(8)
S1 Rh1 C9 96.53(5)
C32 Rh1 C4 137.47(8)
N1 Rh1 C4 97.87(7)
C1 Rh1 C4 62.39(7)
C2 Rh1 C4 61.62(8)
C3 Rh1 C4 36.60(8)
S1 Rh1 C4 131.26(6)
C9 Rh1 C4 35.69(7)
O1 S1 C20 106.86(11)
O1 S1 C11 108.78(10)
C20 S1 C11 101.88(11)
O1 S1 Rh1 123.85(7)
C20 S1 Rh1 112.45(9)
C11 S1 Rh1 100.63(7)
C22 N1 C26 120.05(19)
C22 N1 Rh1 122.12(15)
C26 N1 Rh1 117.47(14)
C2 C1 C9 108.08(18)
C2 C1 C10 128.73(19)
C9 C1 C10 123.19(18)
C2 C1 Rh1 73.36(12)
C9 C1 Rh1 77.78(11)
C10 C1 Rh1 114.82(14)
C3 C2 C1 106.97(18)
C3 C2 C21 126.7(2)
C1 C2 C21 126.2(2)
C3 C2 Rh1 72.10(12)
C1 C2 Rh1 67.68(11)
C21 C2 Rh1 128.81(17)
C2 C3 C4 109.32(19)
C2 C3 Rh1 70.33(12)
C4 C3 Rh1 77.03(12)
C2 C3 H3 125.3
C4 C3 H3 125.3
Rh1 C3 H3 119.0
C5 C4 C9 119.3(2)
C5 C4 C3 133.0(2)
C9 C4 C3 107.58(18)
C5 C4 Rh1 125.87(15)
C9 C4 Rh1 70.12(11)
C3 C4 Rh1 66.37(11)
C6 C5 C4 118.2(2)
C6 C5 H5 120.9
C4 C5 H5 120.9
C5 C6 C7 122.4(2)
C5 C6 H6 118.8
C7 C6 H6 118.8
C8 C7 C6 121.0(2)
C8 C7 H7 119.5
C6 C7 H7 119.5
C7 C8 C9 118.0(2)
C7 C8 H8 121.0
C9 C8 H8 121.0
C8 C9 C4 121.21(19)
C8 C9 C1 131.47(19)
C4 C9 C1 107.22(18)
C8 C9 Rh1 124.60(14)
C4 C9 Rh1 74.19(12)
C1 C9 Rh1 63.92(11)
C11 C10 C19 119.04(19)
C11 C10 C1 119.19(18)
C19 C10 C1 121.61(18)
C10 C11 C12 122.2(2)
C10 C11 S1 118.38(16)
C12 C11 S1 119.40(16)
C13 C12 C11 119.2(2)
C13 C12 H12 120.4
C11 C12 H12 120.4
C12 C13 C14 120.9(2)
C12 C13 H13 119.6
C14 C13 H13 119.6
C19 C14 C15 118.8(2)
C19 C14 C13 119.8(2)
C15 C14 C13 121.4(2)
C16 C15 C14 121.1(2)
C16 C15 H15 119.5
C14 C15 H15 119.5
C15 C16 C17 120.2(2)
C15 C16 H16 119.9
C17 C16 H16 119.9
C18 C17 C16 120.4(2)
C18 C17 H17 119.8
C16 C17 H17 119.8
C17 C18 C19 120.2(2)
C17 C18 H18 119.9
C19 C18 H18 119.9
C18 C19 C14 119.4(2)
C18 C19 C10 121.8(2)
C14 C19 C10 118.8(2)
S1 C20 H20A 109.5
S1 C20 H20B 109.5
H20A C20 H20B 109.5
S1 C20 H20C 109.5
H20A C20 H20C 109.5
H20B C20 H20C 109.5
C2 C21 H21A 109.5
C2 C21 H21B 109.5
H21A C21 H21B 109.5
C2 C21 H21C 109.5
H21A C21 H21C 109.5
H21B C21 H21C 109.5
N1 C22 C23 122.0(2)
N1 C22 H22 119.0
C23 C22 H22 119.0
C22 C23 C24 118.4(2)
C22 C23 H23 120.8
C24 C23 H23 120.8
C25 C24 C23 119.5(2)
C25 C24 H24 120.2
C23 C24 H24 120.2
C26 C25 C24 119.7(2)
C26 C25 H25 120.2
C24 C25 H25 120.2
N1 C26 C25 120.2(2)
N1 C26 C27 112.33(18)
C25 C26 C27 127.5(2)
C28 C27 C32 120.4(2)
C28 C27 C26 123.8(2)
C32 C27 C26 115.72(18)
C29 C28 C27 120.0(2)
C29 C28 H28 120.0
C27 C28 H28 120.0
C28 C29 C30 120.1(2)
C28 C29 H29 119.9
C30 C29 H29 119.9
C31 C30 C29 120.4(2)
C31 C30 H30 119.8
C29 C30 H30 119.8
C30 C31 C32 120.5(2)
C30 C31 H31 119.8
C32 C31 H31 119.8
C31 C32 C27 118.7(2)
C31 C32 Rh1 126.48(17)
C27 C32 Rh1 114.84(15)
F2 Sb1 F5 91.79(12)
F2 Sb1 F3 91.50(13)
F5 Sb1 F3 89.93(12)
F2 Sb1 F6 89.34(11)
F5 Sb1 F6 178.10(12)
F3 Sb1 F6 91.57(10)
F2 Sb1 F4 178.41(11)
F5 Sb1 F4 89.80(11)
F3 Sb1 F4 88.47(9)
F6 Sb1 F4 89.07(10)
F2 Sb1 F1 92.93(14)
F5 Sb1 F1 90.75(13)
F3 Sb1 F1 175.50(11)
F6 Sb1 F1 87.66(11)
F4 Sb1 F1 87.09(11)

loop_
_geom_bond_atom_site_label_1
_geom_bond_atom_site_label_2
_geom_bond_distance
Rh1 C32 2.033(2)
Rh1 N1 2.0600(18)
Rh1 C1 2.125(2)
Rh1 C2 2.201(2)
Rh1 C3 2.224(2)
Rh1 S1 2.2771(6)
Rh1 C9 2.312(2)
Rh1 C4 2.366(2)
S1 O1 1.4706(17)
S1 C20 1.788(2)
S1 C11 1.799(2)
N1 C22 1.344(3)
N1 C26 1.363(3)
C1 C2 1.444(3)
C1 C9 1.466(3)
C1 C10 1.482(3)
C2 C3 1.425(3)
C2 C21 1.491(3)
C3 C4 1.447(3)
C3 H3 0.9500
C4 C5 1.415(3)
C4 C9 1.434(3)
C5 C6 1.371(3)
C5 H5 0.9500
C6 C7 1.416(4)
C6 H6 0.9500
C7 C8 1.375(3)
C7 H7 0.9500
C8 C9 1.409(3)
C8 H8 0.9500
C10 C11 1.379(3)
C10 C19 1.425(3)
C11 C12 1.414(3)
C12 C13 1.357(3)
C12 H12 0.9500
C13 C14 1.423(3)
C13 H13 0.9500
C14 C19 1.417(3)
C14 C15 1.420(3)
C15 C16 1.361(4)
C15 H15 0.9500
C16 C17 1.418(4)
C16 H16 0.9500
C17 C18 1.375(3)
C17 H17 0.9500
C18 C19 1.417(3)
C18 H18 0.9500
C20 H20A 0.9800
C20 H20B 0.9800
C20 H20C 0.9800
C21 H21A 0.9800
C21 H21B 0.9800
C21 H21C 0.9800
C22 C23 1.381(3)
C22 H22 0.9500
C23 C24 1.391(4)
C23 H23 0.9500
C24 C25 1.388(4)
C24 H24 0.9500
C25 C26 1.385(3)
C25 H25 0.9500
C26 C27 1.461(3)
C27 C28 1.399(3)
C27 C32 1.411(3)
C28 C29 1.378(4)
C28 H28 0.9500
C29 C30 1.394(4)
C29 H29 0.9500
C30 C31 1.389(4)
C30 H30 0.9500
C31 C32 1.394(3)
C31 H31 0.9500
Sb1 F2 1.847(2)
Sb1 F5 1.854(2)
Sb1 F3 1.8656(19)
Sb1 F6 1.8674(19)
Sb1 F4 1.8805(18)
Sb1 F1 1.881(2)

loop_
_geom_torsion_atom_site_label_1
_geom_torsion_atom_site_label_2
_geom_torsion_atom_site_label_3
_geom_torsion_atom_site_label_4
_geom_torsion
C9 C1 C2 C3 8.9(2)
C10 C1 C2 C3 -170.6(2)
Rh1 C1 C2 C3 -61.79(15)
C9 C1 C2 C21 -166.6(2)
C10 C1 C2 C21 13.9(4)
Rh1 C1 C2 C21 122.6(2)
C9 C1 C2 Rh1 70.73(14)
C10 C1 C2 Rh1 -108.8(2)
C1 C2 C3 C4 -8.8(2)
C21 C2 C3 C4 166.7(2)
Rh1 C2 C3 C4 -67.80(15)
C1 C2 C3 Rh1 58.95(14)
C21 C2 C3 Rh1 -125.5(2)
C2 C3 C4 C5 -178.7(2)
Rh1 C3 C4 C5 117.8(2)
C2 C3 C4 C9 5.3(2)
Rh1 C3 C4 C9 -58.13(14)
C2 C3 C4 Rh1 63.47(15)
C9 C4 C5 C6 -0.1(3)
C3 C4 C5 C6 -175.7(2)
Rh1 C4 C5 C6 -85.8(3)
C4 C5 C6 C7 -0.2(3)
C5 C6 C7 C8 0.3(4)
C6 C7 C8 C9 0.0(3)
C7 C8 C9 C4 -0.4(3)
C7 C8 C9 C1 175.4(2)
C7 C8 C9 Rh1 91.4(2)
C5 C4 C9 C8 0.5(3)
C3 C4 C9 C8 177.05(19)
Rh1 C4 C9 C8 121.23(19)
C5 C4 C9 C1 -176.29(18)
C3 C4 C9 C1 0.3(2)
Rh1 C4 C9 C1 -55.52(13)
C5 C4 C9 Rh1 -120.77(19)
C3 C4 C9 Rh1 55.82(14)
C2 C1 C9 C8 178.0(2)
C10 C1 C9 C8 -2.5(3)
Rh1 C1 C9 C8 -114.3(2)
C2 C1 C9 C4 -5.7(2)
C10 C1 C9 C4 173.82(18)
Rh1 C1 C9 C4 62.01(14)
C2 C1 C9 Rh1 -67.73(14)
C10 C1 C9 Rh1 111.81(19)
C2 C1 C10 C11 101.6(3)
C9 C1 C10 C11 -77.8(3)
Rh1 C1 C10 C11 13.6(3)
C2 C1 C10 C19 -83.0(3)
C9 C1 C10 C19 97.5(2)
Rh1 C1 C10 C19 -171.13(15)
C19 C10 C11 C12 2.4(3)
C1 C10 C11 C12 177.9(2)
C19 C10 C11 S1 -179.04(16)
C1 C10 C11 S1 -3.6(3)
O1 S1 C11 C10 -138.26(18)
C20 S1 C11 C10 109.12(19)
Rh1 S1 C11 C10 -6.76(18)
O1 S1 C11 C12 40.3(2)
C20 S1 C11 C12 -72.3(2)
Rh1 S1 C11 C12 171.83(17)
C10 C11 C12 C13 -2.3(3)
S1 C11 C12 C13 179.17(18)
C11 C12 C13 C14 0.2(4)
C12 C13 C14 C19 1.6(3)
C12 C13 C14 C15 -178.1(2)
C19 C14 C15 C16 -0.1(4)
C13 C14 C15 C16 179.5(2)
C14 C15 C16 C17 0.7(4)
C15 C16 C17 C18 -0.2(4)
C16 C17 C18 C19 -0.9(4)
C17 C18 C19 C14 1.4(3)
C17 C18 C19 C10 -177.7(2)
C15 C14 C19 C18 -0.9(3)
C13 C14 C19 C18 179.5(2)
C15 C14 C19 C10 178.2(2)
C13 C14 C19 C10 -1.4(3)
C11 C10 C19 C18 178.6(2)
C1 C10 C19 C18 3.3(3)
C11 C10 C19 C14 -0.5(3)
C1 C10 C19 C14 -175.85(19)
C26 N1 C22 C23 2.8(3)
Rh1 N1 C22 C23 -170.14(18)
N1 C22 C23 C24 0.0(4)
C22 C23 C24 C25 -2.5(4)
C23 C24 C25 C26 2.2(4)
C22 N1 C26 C25 -3.1(3)
Rh1 N1 C26 C25 170.17(16)
C22 N1 C26 C27 176.54(19)
Rh1 N1 C26 C27 -10.2(2)
C24 C25 C26 N1 0.6(3)
C24 C25 C26 C27 -179.0(2)
N1 C26 C27 C28 -171.7(2)
C25 C26 C27 C28 7.9(4)
N1 C26 C27 C32 4.0(3)
C25 C26 C27 C32 -176.3(2)
C32 C27 C28 C29 -0.9(3)
C26 C27 C28 C29 174.7(2)
C27 C28 C29 C30 -0.1(4)
C28 C29 C30 C31 0.7(4)
C29 C30 C31 C32 -0.2(4)
C30 C31 C32 C27 -0.8(4)
C30 C31 C32 Rh1 -179.0(2)
C28 C27 C32 C31 1.4(3)
C26 C27 C32 C31 -174.6(2)
C28 C27 C32 Rh1 179.77(17)
C26 C27 C32 Rh1 3.8(2)
